data_2201682
loop_
_publ_author_name
'Hans, Karm'
'Parvez, Masood'
'Ashfaq, Muhammad'
'Anwar, Saeed'
'Badshah, Amin'
'Majeed, Abdul'

_publ_section_title
;
 Tetrabutylbis(<i>N</i>-phthaloylphenylalaninato)distannoxane dimer
;
_journal_issue 9
_journal_name_full 'Acta Crystallographica Section E'
_journal_page_first m466
_journal_page_last m468
_journal_paper_doi 10.1107/S1600536802013600
_journal_volume 58
_journal_year 2002
_chemical_formula_iupac '[Sn4 (C4 H9)8 (C17 H12 N O4)4 O2]'
_chemical_formula_moiety 'C100 H120 N4 O18 Sn4'
_chemical_formula_sum 'C100 H120 N4 O18 Sn4'
_chemical_formula_weight 2140.76
_chemical_melting_point 483
_chemical_name_common
;
Tetrabutylbis(N-phthaloylphenylalaninato)distannoxane Dimer
;
_chemical_name_systematic
;
Tetrabutylbis(N-phthaloylphenylalaninato)distannoxane Dimer
;
_space_group_IT_number 2
_symmetry_cell_setting triclinic
_symmetry_space_group_name_Hall '-P 1'
_symmetry_space_group_name_H-M 'P -1'
_atom_sites_solution_hydrogens geom
_atom_sites_solution_primary direct
_atom_sites_solution_secondary difmap
_cell_angle_alpha 103.5885(11)
_cell_angle_beta 94.9563(13)
_cell_angle_gamma 115.8557(17)
_cell_formula_units_Z 1
_cell_length_a 13.0412(3)
_cell_length_b 13.6473(3)
_cell_length_c 15.6097(5)
_cell_measurement_reflns_used 19979
_cell_measurement_temperature 120(2)
_cell_measurement_theta_max 27.4
_cell_measurement_theta_min 1.0
_cell_volume 2372.76(12)
_computing_cell_refinement 'HKL DENZO (Otwinowski & Minor, 1997)'
_computing_data_collection 'COLLECT (Hooft, 1998)'
_computing_data_reduction 'SCALEPACK (Otwinowski & Minor, 1997)'
_computing_molecular_graphics 'TEXSAN (Molecular Structure Corportaion, 1994)'
_computing_publication_material 'SHELXL97 (Sheldrick, 1997)'
_computing_structure_refinement 'SHELXL97 (Sheldrick, 1997)'
_computing_structure_solution 'SAPI91 (Fan, 1991)'
_diffrn_ambient_temperature 120(2)
_diffrn_measured_fraction_theta_full 0.983
_diffrn_measured_fraction_theta_max 0.983
_diffrn_measurement_device_type 'Nonius KappaCCD'
_diffrn_measurement_method '\w and \f'
_diffrn_radiation_monochromator graphite
_diffrn_radiation_source 'fine-focus sealed tube'
_diffrn_radiation_type MoK\a
_diffrn_radiation_wavelength 0.71073
_diffrn_reflns_av_R_equivalents 0.032
_diffrn_reflns_av_sigmaI/netI 0.050
_diffrn_reflns_limit_h_max 15
_diffrn_reflns_limit_h_min -16
_diffrn_reflns_limit_k_max 17
_diffrn_reflns_limit_k_min -17
_diffrn_reflns_limit_l_max 20
_diffrn_reflns_limit_l_min -20
_diffrn_reflns_number 19979
_diffrn_reflns_theta_full 27.4
_diffrn_reflns_theta_max 27.4
_diffrn_reflns_theta_min 3.4
_diffrn_standards_decay_% <0.1
_exptl_absorpt_coefficient_mu 1.11
_exptl_absorpt_correction_T_max 0.874
_exptl_absorpt_correction_T_min 0.874
_exptl_absorpt_correction_type multi-scan
_exptl_absorpt_process_details '(SORTAV; Blessing, 1997)'
_exptl_crystal_colour colourless
_exptl_crystal_density_diffrn 1.498
_exptl_crystal_density_meas ?
_exptl_crystal_density_method 'not measured'
_exptl_crystal_description prismatic
_exptl_crystal_F_000 1092
_exptl_crystal_size_max 0.13
_exptl_crystal_size_mid 0.13
_exptl_crystal_size_min 0.13
_refine_diff_density_max 1.43
_refine_diff_density_min -1.37
_refine_ls_extinction_method none
_refine_ls_goodness_of_fit_ref 1.08
_refine_ls_hydrogen_treatment constr
_refine_ls_matrix_type full
_refine_ls_number_parameters 589
_refine_ls_number_reflns 10658
_refine_ls_number_restraints 22
_refine_ls_restrained_S_all 1.08
_refine_ls_R_factor_all 0.071
_refine_ls_R_factor_gt 0.048
_refine_ls_shift/su_max 0.001
_refine_ls_shift/su_mean 0.000
_refine_ls_structure_factor_coef Fsqd
_refine_ls_weighting_details 'calc w = 1/[\s^2^(Fo^2^)+(0.042P)^2^+6.64P] where P = (Fo^2^+2Fc^2^)/3'
_refine_ls_weighting_scheme calc
_refine_ls_wR_factor_gt 0.107
_refine_ls_wR_factor_ref 0.117
_reflns_number_gt 8196
_reflns_number_total 10658
_reflns_threshold_expression I>2\s(I)
_cod_data_source_file ww6030.cif
_cod_data_source_block I
_cod_depositor_comments
;
The following automatic conversions were performed:
'_symmetry_cell_setting' value 'Triclinic' changed to 'triclinic'
according to '/home/saulius/struct/CIF-dictionaries/cif_core.dic'
dictionary named 'cif_core.dic' version 2.4.1 from 2010-06-29.

Automatic conversion script
Id: cif_fix_enum 1527 2010-12-29 10:47:43Z saulius 

The following automatic conversions were performed:

'_chemical_melting_point' value '483 K' was changed to '483' - the
value should be numeric and without a unit designator.

Automatic conversion script
Id: cif_fix_values 1646 2011-03-28 12:23:43Z adriana 

The following automatic conversions were performed:

'_chemical_melting_point' value '483 K' was changed to '483' - the
value should be numeric and without a unit
designator.

'_symmetry_cell_setting' value 'Triclinic' changed to
'triclinic' according to
/home/saulius/struct/CIF-dictionaries/cif_core.dic dictionary named
'cif_core.dic' version 2.4.1 from
2010-06-29.

'_exptl_absorpt_correction_type' value 'Multi-scan'
changed to 'multi-scan' according to
/home/saulius/struct/CIF-dictionaries/cif_core.dic dictionary named
'cif_core.dic' version 2.4.1 from 2010-06-29.

Automatic conversion script
Id: cif_fix_values 1715 2011-07-08 13:25:40Z adriana 

The following automatic conversions were performed:

'_exptl_crystal_density_meas' value 'not measured' was changed to '?'
- the value is perceived as not measured.

Automatic conversion script
Id: cif_fix_values 3008 2015-01-20 13:52:24Z robertas 
;
_cod_original_cell_volume 2372.76(11)
_cod_database_code 2201682
_cod_database_fobs_code 2201682

loop_
_symmetry_equiv_pos_as_xyz
'x, y, z'
'-x, -y, -z'

loop_
_atom_site_label
_atom_site_fract_x
_atom_site_fract_y
_atom_site_fract_z
_atom_site_U_iso_or_equiv
_atom_site_adp_type
_atom_site_calc_flag
_atom_site_refinement_flags
_atom_site_occupancy
_atom_site_disorder_assembly
_atom_site_disorder_group
_atom_site_type_symbol
Sn1 0.83863(2) 0.35482(2) 0.291756(18) 0.02523(9) Uani d . 1 . . Sn
Sn2 1.07690(2) 0.43025(3) 0.491702(19) 0.02761(9) Uani d . 1 . . Sn
O1 0.6320(3) 0.6384(4) 0.1757(3) 0.0641(12) Uani d . 1 . . O
O2 0.3923(4) 0.3612(4) 0.2891(3) 0.0647(12) Uani d . 1 . . O
O3 0.7769(3) 0.4805(3) 0.34296(19) 0.0314(7) Uani d . 1 A . O
O4 0.6514(3) 0.3982(3) 0.2102(2) 0.0399(8) Uani d . 1 A . O
O5 1.0006(3) 0.1057(3) 0.0798(4) 0.0688(14) Uani d . 1 . . O
O6 0.7571(5) -0.0524(5) 0.2568(3) 0.0782(16) Uani d . 1 . . O
O7 0.9144(3) 0.2350(3) 0.2654(2) 0.0320(7) Uani d . 1 B . O
O8 1.0659(3) 0.2866(3) 0.3757(2) 0.0349(8) Uani d . 1 B . O
O9 0.9430(2) 0.4365(3) 0.41729(19) 0.0296(7) Uani d . 1 . . O
N1 0.5333(3) 0.5155(4) 0.2559(3) 0.0424(11) Uani d D 1 . . N
N2 0.9043(4) 0.0346(3) 0.1861(3) 0.0447(12) Uani d D 1 . . N
C1 0.5439(4) 0.5631(4) 0.1845(3) 0.0402(12) Uani d . 1 A . C
C2 0.4264(4) 0.5013(4) 0.1240(3) 0.0319(10) Uani d . 1 . . C
C3 0.3863(5) 0.5134(5) 0.0443(3) 0.0413(12) Uani d . 1 A . C
H3 0.4356 0.5712 0.0210 0.050 Uiso calc R 1 . . H
C4 0.2710(5) 0.4379(5) -0.0008(3) 0.0478(14) Uani d . 1 . . C
H4 0.2411 0.4441 -0.0559 0.057 Uiso calc R 1 A . H
C5 0.1997(4) 0.3540(5) 0.0337(4) 0.0441(13) Uani d . 1 A . C
H5 0.1217 0.3031 0.0014 0.053 Uiso calc R 1 . . H
C6 0.2388(4) 0.3422(4) 0.1140(3) 0.0384(11) Uani d . 1 . . C
H6 0.1893 0.2850 0.1378 0.046 Uiso calc R 1 A . H
C7 0.3538(4) 0.4179(4) 0.1581(3) 0.0312(10) Uani d . 1 A . C
C8 0.4228(5) 0.4232(4) 0.2418(3) 0.0401(12) Uani d . 1 A . C
C9 0.6884(4) 0.4674(4) 0.2870(3) 0.0335(10) Uani d D 1 . . C
C10 0.6557(7) 0.5628(8) 0.3070(7) 0.0272(17) Uani d PD 0.362(9) A 1 C
H10 0.7106 0.6294 0.2892 0.033 Uiso calc PR 0.362(9) A 1 H
C11 0.6521(12) 0.5994(9) 0.4070(7) 0.0329(16) Uani d PD 0.362(9) A 1 C
H11A 0.5894 0.5345 0.4203 0.039 Uiso calc PR 0.362(9) A 1 H
H11B 0.7271 0.6174 0.4443 0.039 Uiso calc PR 0.362(9) A 1 H
C10' 0.6204(5) 0.5253(6) 0.3302(4) 0.0272(17) Uani d PD 0.64 A 2 C
H10' 0.5784 0.4841 0.3717 0.033 Uiso calc PR 0.638(9) A 2 H
C11' 0.6988(6) 0.6518(6) 0.3833(5) 0.0329(16) Uani d PD 0.64 A 2 C
H11C 0.7637 0.6591 0.4267 0.039 Uiso calc PR 0.638(9) A 2 H
H11D 0.7330 0.6947 0.3411 0.039 Uiso calc PR 0.638(9) A 2 H
C12 0.6311(4) 0.7029(4) 0.4338(3) 0.0392(12) Uani d D 1 . . C
C13 0.6055(5) 0.7001(5) 0.5179(3) 0.0500(14) Uani d . 1 A . C
H13 0.6202 0.6511 0.5456 0.060 Uiso calc R 1 . . H
C14 0.5603(5) 0.7646(6) 0.5621(4) 0.0606(18) Uani d . 1 . . C
H14 0.5454 0.7619 0.6202 0.073 Uiso calc R 1 A . H
C15 0.5367(6) 0.8327(7) 0.5228(5) 0.076(2) Uani d . 1 A . C
H15 0.5028 0.8765 0.5524 0.092 Uiso calc R 1 . . H
C16 0.5621(6) 0.8386(5) 0.4387(5) 0.073(2) Uani d . 1 . . C
H16 0.5475 0.8880 0.4115 0.088 Uiso calc R 1 A . H
C17 0.6082(5) 0.7726(5) 0.3952(4) 0.0475(13) Uani d . 1 A . C
H17 0.6244 0.7758 0.3375 0.057 Uiso calc R 1 . . H
C18 0.9178(4) 0.4364(4) 0.1963(3) 0.0299(10) Uani d . 1 . . C
H18A 0.8649 0.4608 0.1691 0.036 Uiso calc R 1 . . H
H18B 0.9909 0.5065 0.2297 0.036 Uiso calc R 1 . . H
C19 0.9468(4) 0.3672(4) 0.1198(3) 0.0371(11) Uani d . 1 . . C
H19A 0.9880 0.4170 0.0838 0.045 Uiso calc R 1 . . H
H19B 1.0010 0.3438 0.1462 0.045 Uiso calc R 1 . . H
C20 0.8415(4) 0.2611(4) 0.0570(3) 0.0377(11) Uani d . 1 . . C
H20A 0.8003 0.2107 0.0927 0.045 Uiso calc R 1 . . H
H20B 0.8688 0.2188 0.0123 0.045 Uiso calc R 1 . . H
C21 0.7552(5) 0.2881(5) 0.0067(4) 0.0526(15) Uani d . 1 . . C
H21A 0.6895 0.2167 -0.0326 0.079 Uiso calc R 1 . . H
H21B 0.7949 0.3364 -0.0300 0.079 Uiso calc R 1 . . H
H21C 0.7264 0.3285 0.0505 0.079 Uiso calc R 1 . . H
C22 0.6808(4) 0.2132(4) 0.2937(3) 0.0346(10) Uani d . 1 . . C
H22A 0.6998 0.1733 0.3329 0.042 Uiso calc R 1 . . H
H22B 0.6301 0.2425 0.3211 0.042 Uiso calc R 1 . . H
C23 0.6124(4) 0.1265(4) 0.2013(3) 0.0349(11) Uani d . 1 . . C
H23A 0.6578 0.0884 0.1769 0.042 Uiso calc R 1 . . H
H23B 0.6012 0.1670 0.1592 0.042 Uiso calc R 1 . . H
C24 0.4925(4) 0.0357(4) 0.2065(4) 0.0463(13) Uani d . 1 . . C
H24A 0.4480 0.0746 0.2313 0.056 Uiso calc R 1 . . H
H24B 0.4489 -0.0145 0.1446 0.056 Uiso calc R 1 . . H
C25 0.4982(5) -0.0377(5) 0.2637(4) 0.0522(14) Uani d . 1 . . C
H25A 0.4189 -0.0930 0.2639 0.078 Uiso calc R 1 . . H
H25B 0.5395 0.0109 0.3256 0.078 Uiso calc R 1 . . H
H25C 0.5400 -0.0785 0.2386 0.078 Uiso calc R 1 . . H
C26 0.9141(4) 0.0416(4) 0.0989(4) 0.0385(12) Uani d . 1 B . C
C27 0.7978(4) -0.0438(4) 0.0408(3) 0.0293(10) Uani d . 1 . . C
C28 0.7608(5) -0.0749(5) -0.0515(3) 0.0413(12) Uani d . 1 B . C
H28 0.8116 -0.0412 -0.0883 0.050 Uiso calc R 1 . . H
C29 0.6454(5) -0.1581(5) -0.0882(4) 0.0536(17) Uani d . 1 . . C
H29 0.6169 -0.1819 -0.1515 0.064 Uiso calc R 1 B . H
C30 0.5715(5) -0.2068(5) -0.0352(4) 0.0518(15) Uani d . 1 B . C
H30 0.4932 -0.2633 -0.0625 0.062 Uiso calc R 1 . . H
C31 0.6101(4) -0.1741(4) 0.0580(4) 0.0442(13) Uani d . 1 . . C
H31 0.5598 -0.2072 0.0953 0.053 Uiso calc R 1 B . H
C32 0.7242(4) -0.0918(4) 0.0936(3) 0.0315(10) Uani d . 1 B . C
C33 0.7908(5) -0.0382(5) 0.1891(3) 0.0435(13) Uani d . 1 B . C
C34 0.9917(4) 0.2186(4) 0.3039(3) 0.0318(10) Uani d D 1 . . C
C35 0.9684(8) 0.0948(6) 0.2820(5) 0.0270(17) Uani d PD 0.428(9) B 1 C
H35 0.9213 0.0569 0.3230 0.032 Uiso calc PR 0.428(9) B 1 H
C36 1.0816(8) 0.0857(7) 0.2877(8) 0.0269(17) Uani d PD 0.428(9) B 1 C
H36A 1.1251 0.1200 0.2445 0.032 Uiso calc PR 0.428(9) B 1 H
H36B 1.1310 0.1295 0.3492 0.032 Uiso calc PR 0.428(9) B 1 H
C35' 1.0132(6) 0.1217(5) 0.2538(4) 0.0270(17) Uani d PD 0.57 B 2 C
H35' 1.0781 0.1522 0.2219 0.032 Uiso calc PR 0.572(9) B 2 H
C36' 1.0455(8) 0.0661(6) 0.3193(5) 0.0269(17) Uani d PD 0.57 B 2 C
H36C 1.1199 0.1228 0.3623 0.032 Uiso calc PR 0.572(9) B 2 H
H36D 0.9841 0.0408 0.3542 0.032 Uiso calc PR 0.572(9) B 2 H
C37 1.0579(4) -0.0366(4) 0.2669(3) 0.0418(13) Uani d D 1 . . C
C38 0.9608(4) -0.1407(4) 0.2563(3) 0.0375(11) Uani d . 1 B . C
H38 0.8942 -0.1414 0.2771 0.045 Uiso calc R 1 . . H
C39 0.9592(4) -0.2434(4) 0.2159(3) 0.0378(11) Uani d . 1 . . C
H39 0.8922 -0.3134 0.2100 0.045 Uiso calc R 1 B . H
C40 1.0536(5) -0.2448(4) 0.1843(3) 0.0399(12) Uani d . 1 B . C
H40 1.0513 -0.3154 0.1555 0.048 Uiso calc R 1 . . H
C41 1.1511(4) -0.1439(5) 0.1947(3) 0.0441(13) Uani d . 1 . . C
H41 1.2173 -0.1443 0.1738 0.053 Uiso calc R 1 B . H
C42 1.1533(5) -0.0399(5) 0.2361(4) 0.0447(13) Uani d . 1 B . C
H42 1.2214 0.0298 0.2432 0.054 Uiso calc R 1 . . H
C43 1.2339(5) 0.5324(5) 0.4571(3) 0.0428(12) Uani d D 1 . . C
H43A 1.2765 0.6088 0.5027 0.051 Uiso calc R 1 C 1 H
H43B 1.2850 0.4958 0.4534 0.051 Uiso calc R 1 C 1 H
C44 1.1969(5) 0.5429(5) 0.3630(4) 0.0304(16) Uani d PD 0.690(11) D 1 C
H44A 1.1580 0.4662 0.3176 0.036 Uiso calc PR 0.690(11) D 1 H
H44B 1.1404 0.5732 0.3666 0.036 Uiso calc PR 0.690(11) D 1 H
C45 1.3024(5) 0.6218(6) 0.3331(4) 0.0381(18) Uani d PD 0.690(11) D 1 C
H45A 1.3431 0.6978 0.3793 0.046 Uiso calc PR 0.690(11) D 1 H
H45B 1.3577 0.5901 0.3272 0.046 Uiso calc PR 0.690(11) D 1 H
C44' 1.2717(12) 0.5424(11) 0.3695(6) 0.0304(16) Uani d PD 0.31 D 2 C
H44C 1.2346 0.4660 0.3238 0.036 Uiso calc PR 0.310(11) D 2 H
H44D 1.3574 0.5736 0.3789 0.036 Uiso calc PR 0.310(11) D 2 H
C45' 1.2353(14) 0.6217(13) 0.3366(7) 0.0381(18) Uani d PD 0.31 D 2 C
H45C 1.2747 0.6982 0.3822 0.046 Uiso calc PR 0.310(11) D 2 H
H45D 1.1501 0.5919 0.3312 0.046 Uiso calc PR 0.310(11) D 2 H
C46 1.2650(5) 0.6342(5) 0.2442(3) 0.0479(13) Uani d D 1 . . C
H46A 1.3333 0.6876 0.2272 0.072 Uiso calc R 1 D 1 H
H46B 1.2086 0.6636 0.2497 0.072 Uiso calc R 1 D 1 H
H46C 1.2287 0.5595 0.1978 0.072 Uiso calc R 1 D 1 H
C47 0.9960(4) 0.2985(4) 0.5514(3) 0.0353(11) Uani d . 1 . . C
H47A 1.0397 0.2545 0.5492 0.042 Uiso calc R 1 D . H
H47B 1.0002 0.3336 0.6156 0.042 Uiso calc R 1 . . H
C48 0.8682(4) 0.2165(4) 0.5045(3) 0.0362(11) Uani d . 1 D . C
H48A 0.8230 0.2592 0.5108 0.043 Uiso calc R 1 . . H
H48B 0.8632 0.1857 0.4393 0.043 Uiso calc R 1 . . H
C49 0.8138(5) 0.1172(4) 0.5433(3) 0.0412(12) Uani d . 1 . . C
H49A 0.8328 0.1475 0.6100 0.049 Uiso calc R 1 D . H
H49B 0.7278 0.0793 0.5230 0.049 Uiso calc R 1 . . H
C50 0.8561(5) 0.0292(5) 0.5151(4) 0.0451(12) Uani d . 1 D . C
H50A 0.8195 -0.0320 0.5424 0.068 Uiso calc R 1 . . H
H50B 0.9411 0.0660 0.5355 0.068 Uiso calc R 1 . . H
H50C 0.8350 -0.0032 0.4492 0.068 Uiso calc R 1 . . H

loop_
_atom_site_aniso_label
_atom_site_aniso_U_11
_atom_site_aniso_U_22
_atom_site_aniso_U_33
_atom_site_aniso_U_12
_atom_site_aniso_U_13
_atom_site_aniso_U_23
Sn1 0.02180(15) 0.02678(16) 0.02023(15) 0.01259(13) -0.00571(11) -0.00337(12)
Sn2 0.02511(16) 0.02775(17) 0.02360(16) 0.01525(13) -0.00731(12) -0.00429(12)
O1 0.033(2) 0.061(3) 0.061(3) 0.005(2) 0.0067(18) -0.012(2)
O2 0.106(4) 0.056(3) 0.041(2) 0.048(3) 0.001(2) 0.014(2)
O3 0.0308(16) 0.0357(17) 0.0239(15) 0.0209(14) -0.0066(12) -0.0036(13)
O4 0.0344(17) 0.044(2) 0.0308(17) 0.0230(16) -0.0111(14) -0.0088(15)
O5 0.031(2) 0.040(2) 0.131(4) 0.0120(18) 0.007(2) 0.031(3)
O6 0.122(4) 0.140(5) 0.035(2) 0.109(4) 0.033(2) 0.038(3)
O7 0.0335(17) 0.0356(18) 0.0253(15) 0.0230(15) -0.0064(13) -0.0025(13)
O8 0.0301(16) 0.0317(17) 0.0320(17) 0.0179(14) -0.0083(13) -0.0105(14)
O9 0.0265(15) 0.0298(16) 0.0242(15) 0.0165(13) -0.0093(12) -0.0076(13)
N1 0.040(2) 0.042(2) 0.037(2) 0.027(2) -0.0164(18) -0.0095(19)
N2 0.048(3) 0.037(2) 0.037(2) 0.027(2) -0.0215(19) -0.0152(19)
C1 0.025(2) 0.042(3) 0.042(3) 0.017(2) 0.001(2) -0.007(2)
C2 0.028(2) 0.031(2) 0.031(2) 0.015(2) -0.0021(18) 0.0005(19)
C3 0.048(3) 0.042(3) 0.032(2) 0.020(3) 0.005(2) 0.012(2)
C4 0.053(3) 0.060(4) 0.032(3) 0.036(3) -0.007(2) 0.004(3)
C5 0.029(2) 0.047(3) 0.042(3) 0.020(2) -0.012(2) -0.006(2)
C6 0.032(2) 0.032(3) 0.043(3) 0.013(2) 0.005(2) 0.001(2)
C7 0.030(2) 0.031(2) 0.032(2) 0.017(2) -0.0014(19) 0.0042(19)
C8 0.051(3) 0.039(3) 0.032(3) 0.030(3) -0.004(2) 0.001(2)
C9 0.025(2) 0.037(3) 0.032(2) 0.014(2) -0.0087(18) 0.004(2)
C10 0.031(4) 0.031(4) 0.022(3) 0.020(3) -0.001(3) 0.003(3)
C11 0.028(4) 0.031(4) 0.032(4) 0.014(3) -0.002(3) 0.000(3)
C10' 0.031(4) 0.031(4) 0.022(3) 0.020(3) -0.001(3) 0.003(3)
C11' 0.028(4) 0.031(4) 0.032(4) 0.014(3) -0.002(3) 0.000(3)
C12 0.035(3) 0.044(3) 0.033(2) 0.023(2) -0.003(2) -0.004(2)
C13 0.067(4) 0.040(3) 0.030(3) 0.020(3) -0.003(3) 0.005(2)
C14 0.041(3) 0.076(5) 0.037(3) 0.012(3) 0.007(2) -0.002(3)
C15 0.059(4) 0.090(5) 0.065(4) 0.054(4) -0.010(3) -0.033(4)
C16 0.091(5) 0.045(4) 0.077(5) 0.039(4) -0.026(4) 0.006(3)
C17 0.048(3) 0.047(3) 0.036(3) 0.013(3) 0.002(2) 0.012(2)
C18 0.026(2) 0.033(2) 0.029(2) 0.0147(19) 0.0002(18) 0.0067(19)
C19 0.035(3) 0.043(3) 0.034(2) 0.020(2) 0.006(2) 0.009(2)
C20 0.042(3) 0.037(3) 0.027(2) 0.019(2) 0.003(2) -0.001(2)
C21 0.048(3) 0.061(4) 0.035(3) 0.027(3) -0.008(2) -0.008(3)
C22 0.029(2) 0.038(3) 0.029(2) 0.014(2) -0.0007(19) 0.004(2)
C23 0.028(2) 0.028(2) 0.034(2) 0.007(2) -0.0066(19) 0.000(2)
C24 0.033(3) 0.034(3) 0.049(3) 0.004(2) -0.008(2) 0.004(2)
C25 0.042(3) 0.044(3) 0.063(4) 0.015(3) 0.008(3) 0.015(3)
C26 0.027(2) 0.027(2) 0.052(3) 0.014(2) -0.006(2) 0.000(2)
C27 0.027(2) 0.026(2) 0.029(2) 0.0141(19) -0.0041(18) -0.0005(18)
C28 0.053(3) 0.053(3) 0.028(2) 0.035(3) 0.008(2) 0.011(2)
C29 0.067(4) 0.050(3) 0.035(3) 0.041(3) -0.026(3) -0.015(3)
C30 0.031(3) 0.038(3) 0.068(4) 0.016(2) -0.018(3) -0.005(3)
C31 0.031(3) 0.034(3) 0.065(4) 0.015(2) 0.007(2) 0.013(3)
C32 0.033(2) 0.031(2) 0.029(2) 0.018(2) -0.0008(19) 0.0031(19)
C33 0.066(4) 0.055(3) 0.027(2) 0.046(3) 0.005(2) 0.009(2)
C34 0.025(2) 0.029(2) 0.036(2) 0.0165(19) -0.0053(19) -0.0045(19)
C35 0.021(4) 0.031(4) 0.022(4) 0.015(3) -0.001(2) -0.007(3)
C36 0.032(5) 0.026(3) 0.018(4) 0.013(3) -0.003(3) 0.003(3)
C35' 0.021(4) 0.031(4) 0.022(4) 0.015(3) -0.001(2) -0.007(3)
C36' 0.032(5) 0.026(3) 0.018(4) 0.013(3) -0.003(3) 0.003(3)
C37 0.045(3) 0.032(3) 0.039(3) 0.023(2) -0.020(2) -0.003(2)
C38 0.039(3) 0.044(3) 0.031(2) 0.026(2) 0.000(2) 0.006(2)
C39 0.040(3) 0.031(3) 0.036(3) 0.017(2) -0.001(2) 0.005(2)
C40 0.048(3) 0.039(3) 0.030(2) 0.025(3) -0.001(2) -0.001(2)
C41 0.037(3) 0.064(4) 0.031(3) 0.026(3) 0.008(2) 0.011(3)
C42 0.041(3) 0.039(3) 0.044(3) 0.012(2) -0.011(2) 0.016(2)
C43 0.049(3) 0.039(3) 0.035(3) 0.020(2) 0.010(2) 0.002(2)
C44 0.023(3) 0.031(3) 0.028(3) 0.012(3) -0.004(2) -0.002(3)
C45 0.029(4) 0.032(3) 0.041(4) 0.011(3) -0.002(3) 0.001(3)
C44' 0.023(3) 0.031(3) 0.028(3) 0.012(3) -0.004(2) -0.002(3)
C45' 0.029(4) 0.032(3) 0.041(4) 0.011(3) -0.002(3) 0.001(3)
C46 0.051(3) 0.044(3) 0.048(3) 0.023(3) 0.009(3) 0.013(3)
C47 0.038(3) 0.033(3) 0.026(2) 0.016(2) -0.0066(19) 0.0023(19)
C48 0.028(2) 0.035(3) 0.040(3) 0.014(2) -0.001(2) 0.006(2)
C49 0.041(3) 0.044(3) 0.035(3) 0.017(2) 0.007(2) 0.011(2)
C50 0.054(3) 0.039(3) 0.040(3) 0.021(3) 0.002(2) 0.013(2)

loop_
_atom_type_symbol
_atom_type_description
_atom_type_scat_dispersion_real
_atom_type_scat_dispersion_imag
_atom_type_scat_source
C C 0.0033 0.0016 'International Tables Vol C Tables 4.2.6.8 and 6.1.1.4'
H H 0.0000 0.0000 'International Tables Vol C Tables 4.2.6.8 and 6.1.1.4'
O O 0.0106 0.0060 'International Tables Vol C Tables 4.2.6.8 and 6.1.1.4'
N N 0.0061 0.0033 'International Tables Vol C Tables 4.2.6.8 and 6.1.1.4'
Sn Sn -0.6537 1.4246 'International Tables Vol C Tables 4.2.6.8 and 6.1.1.4'

loop_
_geom_angle_atom_site_label_1
_geom_angle_atom_site_label_2
_geom_angle_atom_site_label_3
_geom_angle_site_symmetry_1
_geom_angle_site_symmetry_3
_geom_angle
_geom_angle_publ_flag
O9 Sn1 C22 . . 110.61(15) y
O9 Sn1 C18 . . 111.03(15) y
C22 Sn1 C18 . . 138.35(17) y
O9 Sn1 O3 . . 79.76(11) y
C22 Sn1 O3 . . 93.41(16) y
C18 Sn1 O3 . . 93.34(15) y
O9 Sn1 O7 . . 90.66(11) y
C22 Sn1 O7 . . 87.22(16) y
C18 Sn1 O7 . . 92.81(15) y
O3 Sn1 O7 . . 169.99(11) y
O9 Sn2 C43 . . 107.76(16) y
O9 Sn2 C47 . . 105.90(15) y
C43 Sn2 C47 . . 144.66(19) y
O9 Sn2 O9 . 2_766 76.86(11) y
C43 Sn2 O9 . 2_766 99.18(16) y
C47 Sn2 O9 . 2_766 98.61(16) y
O9 Sn2 O8 . . 91.08(11) y
C43 Sn2 O8 . . 84.67(16) y
C47 Sn2 O8 . . 84.24(16) y
O9 Sn2 O8 2_766 . 167.93(10) y
O9 Sn2 O3 . 2_766 143.48(10) y
C43 Sn2 O3 . 2_766 81.00(15) y
C47 Sn2 O3 . 2_766 78.41(14) y
O9 Sn2 O3 2_766 2_766 66.68(9) y
O8 Sn2 O3 . 2_766 125.36(10) y
C9 O3 Sn1 . . 113.0(3) y
C34 O7 Sn1 . . 139.1(3) y
C34 O8 Sn2 . . 134.8(3) y
Sn1 O9 Sn2 . . 137.14(14) y
Sn1 O9 Sn2 . 2_766 119.72(13) y
Sn2 O9 Sn2 . 2_766 103.14(11) y
C8 N1 C1 . . 111.6(4) y
C8 N1 C10' . . 113.8(5) y
C1 N1 C10' . . 133.0(5) y
C8 N1 C10 . . 140.4(6) y
C1 N1 C10 . . 105.2(6) y
C33 N2 C26 . . 111.9(4) y
C33 N2 C35' . . 135.9(5) y
C26 N2 C35' . . 111.3(5) y
C33 N2 C35 . . 105.7(5) y
C26 N2 C35 . . 141.1(6) y
O1 C1 N1 . . 125.9(5) n
O1 C1 C2 . . 128.3(5) n
N1 C1 C2 . . 105.8(4) n
C7 C2 C3 . . 120.8(4) n
C7 C2 C1 . . 108.4(4) n
C3 C2 C1 . . 130.8(5) n
C2 C3 C4 . . 117.8(5) n
C2 C3 H3 . . 121.1 n
C4 C3 H3 . . 121.1 n
C5 C4 C3 . . 120.7(5) n
C5 C4 H4 . . 119.7 n
C3 C4 H4 . . 119.7 n
C6 C5 C4 . . 121.8(5) n
C6 C5 H5 . . 119.1 n
C4 C5 H5 . . 119.1 n
C5 C6 C7 . . 116.9(5) n
C5 C6 H6 . . 121.6 n
C7 C6 H6 . . 121.6 n
C2 C7 C6 . . 122.0(4) n
C2 C7 C8 . . 108.2(4) n
C6 C7 C8 . . 129.7(5) n
O2 C8 N1 . . 125.7(5) n
O2 C8 C7 . . 128.5(5) n
N1 C8 C7 . . 105.8(4) n
O4 C9 O3 . . 122.2(4) n
O4 C9 C10 . . 118.6(5) n
O3 C9 C10 . . 116.7(4) n
O4 C9 C10' . . 122.6(4) n
O3 C9 C10' . . 114.0(4) n
N1 C10 C9 . . 107.5(5) n
N1 C10 C11 . . 105.6(8) n
C9 C10 C11 . . 110.7(7) n
N1 C10 H10 . . 110.9 n
C9 C10 H10 . . 110.9 n
C11 C10 H10 . . 110.9 n
C12 C11 C10 . . 113.5(7) n
C12 C11 H11A . . 108.9 n
C10 C11 H11A . . 108.9 n
C12 C11 H11B . . 108.9 n
C10 C11 H11B . . 108.9 n
H11A C11 H11B . . 107.7 n
N1 C10' C9 . . 107.1(4) n
N1 C10' C11' . . 109.4(5) n
C9 C10' C11' . . 112.8(5) n
N1 C10' H10' . . 109.1 n
C9 C10' H10' . . 109.1 n
C11' C10' H10' . . 109.1 n
C12 C11' C10' . . 111.4(5) n
C12 C11' H11C . . 109.4 n
C10' C11' H11C . . 109.4 n
C12 C11' H11D . . 109.4 n
C10' C11' H11D . . 109.4 n
H11C C11' H11D . . 108.0 n
C17 C12 C13 . . 117.8(5) n
C17 C12 C11' . . 113.1(5) n
C13 C12 C11' . . 128.5(5) n
C17 C12 C11 . . 139.5(6) n
C13 C12 C11 . . 100.9(6) n
C14 C13 C12 . . 122.4(6) n
C14 C13 H13 . . 118.8 n
C12 C13 H13 . . 118.8 n
C15 C14 C13 . . 119.4(6) n
C15 C14 H14 . . 120.3 n
C13 C14 H14 . . 120.3 n
C14 C15 C16 . . 119.8(5) n
C14 C15 H15 . . 120.1 n
C16 C15 H15 . . 120.1 n
C17 C16 C15 . . 119.7(6) n
C17 C16 H16 . . 120.2 n
C15 C16 H16 . . 120.2 n
C12 C17 C16 . . 120.8(6) n
C12 C17 H17 . . 119.6 n
C16 C17 H17 . . 119.6 n
C19 C18 Sn1 . . 117.4(3) n
C19 C18 H18A . . 108.0 n
Sn1 C18 H18A . . 108.0 n
C19 C18 H18B . . 108.0 n
Sn1 C18 H18B . . 108.0 n
H18A C18 H18B . . 107.2 n
C20 C19 C18 . . 114.5(4) n
C20 C19 H19A . . 108.6 n
C18 C19 H19A . . 108.6 n
C20 C19 H19B . . 108.6 n
C18 C19 H19B . . 108.6 n
H19A C19 H19B . . 107.6 n
C19 C20 C21 . . 113.2(4) n
C19 C20 H20A . . 108.9 n
C21 C20 H20A . . 108.9 n
C19 C20 H20B . . 108.9 n
C21 C20 H20B . . 108.9 n
H20A C20 H20B . . 107.8 n
C20 C21 H21A . . 109.5 n
C20 C21 H21B . . 109.5 n
H21A C21 H21B . . 109.5 n
C20 C21 H21C . . 109.5 n
H21A C21 H21C . . 109.5 n
H21B C21 H21C . . 109.5 n
C23 C22 Sn1 . . 114.8(3) n
C23 C22 H22A . . 108.6 n
Sn1 C22 H22A . . 108.6 n
C23 C22 H22B . . 108.6 n
Sn1 C22 H22B . . 108.6 n
H22A C22 H22B . . 107.5 n
C22 C23 C24 . . 111.7(4) n
C22 C23 H23A . . 109.3 n
C24 C23 H23A . . 109.3 n
C22 C23 H23B . . 109.3 n
C24 C23 H23B . . 109.3 n
H23A C23 H23B . . 107.9 n
C25 C24 C23 . . 114.3(4) n
C25 C24 H24A . . 108.7 n
C23 C24 H24A . . 108.7 n
C25 C24 H24B . . 108.7 n
C23 C24 H24B . . 108.7 n
H24A C24 H24B . . 107.6 n
C24 C25 H25A . . 109.5 n
C24 C25 H25B . . 109.5 n
H25A C25 H25B . . 109.5 n
C24 C25 H25C . . 109.5 n
H25A C25 H25C . . 109.5 n
H25B C25 H25C . . 109.5 n
O5 C26 N2 . . 124.8(5) n
O5 C26 C27 . . 130.2(5) n
N2 C26 C27 . . 105.0(4) n
C32 C27 C28 . . 121.5(4) n
C32 C27 C26 . . 109.2(4) n
C28 C27 C26 . . 129.3(5) n
C27 C28 C29 . . 116.7(5) n
C27 C28 H28 . . 121.7 n
C29 C28 H28 . . 121.7 n
C30 C29 C28 . . 121.9(5) n
C30 C29 H29 . . 119.1 n
C28 C29 H29 . . 119.1 n
C29 C30 C31 . . 120.7(5) n
C29 C30 H30 . . 119.6 n
C31 C30 H30 . . 119.6 n
C32 C31 C30 . . 116.9(5) n
C32 C31 H31 . . 121.5 n
C30 C31 H31 . . 121.5 n
C27 C32 C31 . . 122.2(4) n
C27 C32 C33 . . 107.7(4) n
C31 C32 C33 . . 130.1(5) n
O6 C33 N2 . . 125.1(5) n
O6 C33 C32 . . 129.0(6) n
N2 C33 C32 . . 105.9(4) n
O7 C34 O8 . . 124.9(4) n
O7 C34 C35' . . 118.6(4) n
O8 C34 C35' . . 115.6(4) n
O7 C34 C35 . . 116.1(4) n
O8 C34 C35 . . 115.6(4) n
N2 C35 C34 . . 108.0(5) n
N2 C35 C36 . . 105.5(6) n
C34 C35 C36 . . 111.9(6) n
N2 C35 H35 . . 110.4 n
C34 C35 H35 . . 110.4 n
C36 C35 H35 . . 110.4 n
C37 C36 C35 . . 111.6(6) n
C37 C36 H36A . . 109.3 n
C35 C36 H36A . . 109.3 n
C37 C36 H36B . . 109.3 n
C35 C36 H36B . . 109.3 n
H36A C36 H36B . . 108.0 n
N2 C35' C34 . . 108.2(4) n
N2 C35' C36' . . 109.5(6) n
C34 C35' C36' . . 111.0(5) n
N2 C35' H35' . . 109.3 n
C34 C35' H35' . . 109.3 n
C36' C35' H35' . . 109.3 n
C37 C36' C35' . . 110.2(5) n
C37 C36' H36C . . 109.6 n
C35' C36' H36C . . 109.6 n
C37 C36' H36D . . 109.6 n
C35' C36' H36D . . 109.6 n
H36C C36' H36D . . 108.1 n
C42 C37 C38 . . 117.3(4) n
C42 C37 C36 . . 106.0(6) n
C38 C37 C36 . . 135.4(6) n
C42 C37 C36' . . 129.5(6) n
C38 C37 C36' . . 113.1(6) n
C39 C38 C37 . . 121.3(5) n
C39 C38 H38 . . 119.4 n
C37 C38 H38 . . 119.4 n
C40 C39 C38 . . 120.5(5) n
C40 C39 H39 . . 119.7 n
C38 C39 H39 . . 119.7 n
C41 C40 C39 . . 119.7(5) n
C41 C40 H40 . . 120.2 n
C39 C40 H40 . . 120.2 n
C40 C41 C42 . . 119.9(5) n
C40 C41 H41 . . 120.1 n
C42 C41 H41 . . 120.1 n
C37 C42 C41 . . 121.3(5) n
C37 C42 H42 . . 119.3 n
C41 C42 H42 . . 119.3 n
C44' C43 Sn2 . . 134.7(6) n
C44 C43 Sn2 . . 105.9(3) n
C44' C43 H43A . . 108.2 n
C44 C43 H43A . . 110.6 n
Sn2 C43 H43A . . 110.6 n
C44' C43 H43B . . 77.3 n
C44 C43 H43B . . 110.6 n
Sn2 C43 H43B . . 110.6 n
H43A C43 H43B . . 108.7 n
C45 C44 C43 . . 111.1(4) n
C45 C44 H44A . . 109.4 n
C43 C44 H44A . . 109.4 n
C45 C44 H44B . . 109.4 n
C43 C44 H44B . . 109.4 n
H44A C44 H44B . . 108.0 n
C46 C45 C44 . . 110.4(5) n
C46 C45 H45A . . 109.6 n
C44 C45 H45A . . 109.6 n
C46 C45 H45B . . 109.6 n
C44 C45 H45B . . 109.6 n
H45A C45 H45B . . 108.1 n
C43 C44' C45' . . 108.8(7) n
C43 C44' H44C . . 109.9 n
C45' C44' H44C . . 109.9 n
C43 C44' H44D . . 109.9 n
C45' C44' H44D . . 109.9 n
H44C C44' H44D . . 108.3 n
C44' C45' C46 . . 113.3(8) n
C44' C45' H45C . . 108.9 n
C46 C45' H45C . . 108.9 n
C44' C45' H45D . . 108.9 n
C46 C45' H45D . . 108.9 n
H45C C45' H45D . . 107.7 n
C45 C46 H46A . . 109.5 n
C45 C46 H46B . . 109.5 n
H46A C46 H46B . . 109.5 n
C45 C46 H46C . . 109.5 n
C45' C46 H46C . . 110.9 n
H46A C46 H46C . . 109.5 n
H46B C46 H46C . . 109.5 n
C48 C47 Sn2 . . 113.0(3) n
C48 C47 H47A . . 109.0 n
Sn2 C47 H47A . . 109.0 n
C48 C47 H47B . . 109.0 n
Sn2 C47 H47B . . 109.0 n
H47A C47 H47B . . 107.8 n
C49 C48 C47 . . 112.5(4) n
C49 C48 H48A . . 109.1 n
C47 C48 H48A . . 109.1 n
C49 C48 H48B . . 109.1 n
C47 C48 H48B . . 109.1 n
H48A C48 H48B . . 107.8 n
C50 C49 C48 . . 112.8(4) n
C50 C49 H49A . . 109.0 n
C48 C49 H49A . . 109.0 n
C50 C49 H49B . . 109.0 n
C48 C49 H49B . . 109.0 n
H49A C49 H49B . . 107.8 n
C49 C50 H50A . . 109.5 n
C49 C50 H50B . . 109.5 n
H50A C50 H50B . . 109.5 n
C49 C50 H50C . . 109.5 n
H50A C50 H50C . . 109.5 n
H50B C50 H50C . . 109.5 n

loop_
_geom_bond_atom_site_label_1
_geom_bond_atom_site_label_2
_geom_bond_site_symmetry_2
_geom_bond_distance
_geom_bond_publ_flag
Sn1 O9 . 2.031(3) y
Sn1 C22 . 2.131(5) y
Sn1 C18 . 2.137(5) y
Sn1 O3 . 2.214(3) y
Sn1 O7 . 2.232(3) y
Sn2 O9 . 2.057(3) y
Sn2 C43 . 2.117(5) y
Sn2 C47 . 2.125(5) y
Sn2 O9 2_766 2.157(3) y
Sn2 O8 . 2.277(3) y
Sn2 O3 2_766 2.725(3) y
O1 C1 . 1.209(6) y
O2 C8 . 1.213(7) y
O3 C9 . 1.304(5) y
O4 C9 . 1.237(5) y
O5 C26 . 1.202(6) y
O6 C33 . 1.204(7) y
O7 C34 . 1.258(5) y
O8 C34 . 1.263(5) y
O9 Sn2 2_766 2.157(3) n
N1 C8 . 1.394(7) y
N1 C1 . 1.404(7) y
N1 C10' . 1.490(5) y
N1 C10 . 1.497(6) y
N2 C33 . 1.390(7) y
N2 C26 . 1.399(7) y
N2 C35' . 1.491(5) y
N2 C35 . 1.491(6) y
C1 C2 . 1.483(6) n
C2 C7 . 1.381(7) n
C2 C3 . 1.382(7) n
C3 C4 . 1.394(7) n
C3 H3 . 0.9500 n
C4 C5 . 1.383(8) n
C4 H4 . 0.9500 n
C5 C6 . 1.383(7) n
C5 H5 . 0.9500 n
C6 C7 . 1.388(6) n
C6 H6 . 0.9500 n
C7 C8 . 1.489(6) n
C9 C10 . 1.514(7) n
C9 C10' . 1.527(6) n
C10 C11 . 1.534(8) n
C10 H10 . 1.0000 n
C11 C12 . 1.525(7) n
C11 H11A . 0.9900 n
C11 H11B . 0.9900 n
C10' C11' . 1.534(6) n
C10' H10' . 1.0000 n
C11' C12 . 1.513(6) n
C11' H11C . 0.9900 n
C11' H11D . 0.9900 n
C12 C17 . 1.357(7) n
C12 C13 . 1.387(7) n
C13 C14 . 1.354(9) n
C13 H13 . 0.9500 n
C14 C15 . 1.350(10) n
C14 H14 . 0.9500 n
C15 C16 . 1.393(11) n
C15 H15 . 0.9500 n
C16 C17 . 1.375(9) n
C16 H16 . 0.9500 n
C17 H17 . 0.9500 n
C18 C19 . 1.524(6) n
C18 H18A . 0.9900 n
C18 H18B . 0.9900 n
C19 C20 . 1.519(7) n
C19 H19A . 0.9900 n
C19 H19B . 0.9900 n
C20 C21 . 1.538(7) n
C20 H20A . 0.9900 n
C20 H20B . 0.9900 n
C21 H21A . 0.9800 n
C21 H21B . 0.9800 n
C21 H21C . 0.9800 n
C22 C23 . 1.527(6) n
C22 H22A . 0.9900 n
C22 H22B . 0.9900 n
C23 C24 . 1.539(7) n
C23 H23A . 0.9900 n
C23 H23B . 0.9900 n
C24 C25 . 1.509(8) n
C24 H24A . 0.9900 n
C24 H24B . 0.9900 n
C25 H25A . 0.9800 n
C25 H25B . 0.9800 n
C25 H25C . 0.9800 n
C26 C27 . 1.485(6) n
C27 C32 . 1.369(7) n
C27 C28 . 1.379(6) n
C28 C29 . 1.392(8) n
C28 H28 . 0.9500 n
C29 C30 . 1.375(9) n
C29 H29 . 0.9500 n
C30 C31 . 1.394(8) n
C30 H30 . 0.9500 n
C31 C32 . 1.375(7) n
C31 H31 . 0.9500 n
C32 C33 . 1.490(6) n
C34 C35' . 1.522(6) n
C34 C35 . 1.526(7) n
C35 C36 . 1.531(7) n
C35 H35 . 1.0000 n
C36 C37 . 1.506(7) n
C36 H36A . 0.9900 n
C36 H36B . 0.9900 n
C35' C36' . 1.539(7) n
C35' H35' . 1.0000 n
C36' C37 . 1.530(6) n
C36' H36C . 0.9900 n
C36' H36D . 0.9900 n
C37 C42 . 1.386(8) n
C37 C38 . 1.390(7) n
C38 C39 . 1.385(7) n
C38 H38 . 0.9500 n
C39 C40 . 1.371(7) n
C39 H39 . 0.9500 n
C40 C41 . 1.369(8) n
C40 H40 . 0.9500 n
C41 C42 . 1.402(8) n
C41 H41 . 0.9500 n
C42 H42 . 0.9500 n
C43 C44' . 1.509(7) n
C43 C44 . 1.565(6) n
C43 H43A . 0.9900 n
C43 H43B . 0.9900 n
C44 C45 . 1.525(6) n
C44 H44A . 0.9900 n
C44 H44B . 0.9900 n
C45 C46 . 1.502(6) n
C45 H45A . 0.9900 n
C45 H45B . 0.9900 n
C44' C45' . 1.527(8) n
C44' H44C . 0.9900 n
C44' H44D . 0.9900 n
C45' C46 . 1.553(7) n
C45' H45C . 0.9900 n
C45' H45D . 0.9900 n
C46 H46A . 0.9800 n
C46 H46B . 0.9800 n
C46 H46C . 0.9800 n
C47 C48 . 1.531(6) n
C47 H47A . 0.9900 n
C47 H47B . 0.9900 n
C48 C49 . 1.526(7) n
C48 H48A . 0.9900 n
C48 H48B . 0.9900 n
C49 C50 . 1.521(7) n
C49 H49A . 0.9900 n
C49 H49B . 0.9900 n
C50 H50A . 0.9800 n
C50 H50B . 0.9800 n
C50 H50C . 0.9800 n

loop_
_geom_torsion_atom_site_label_1
_geom_torsion_atom_site_label_2
_geom_torsion_atom_site_label_3
_geom_torsion_atom_site_label_4
_geom_torsion_site_symmetry_1
_geom_torsion_site_symmetry_4
_geom_torsion
_geom_torsion_publ_flag
O9 Sn1 O3 C9 . . -175.4(3) n
C22 Sn1 O3 C9 . . -65.0(3) n
C18 Sn1 O3 C9 . . 73.8(3) n
O7 Sn1 O3 C9 . . -158.4(6) n
O9 Sn1 O7 C34 . . -2.8(5) n
C22 Sn1 O7 C34 . . -113.4(5) n
C18 Sn1 O7 C34 . . 108.3(5) n
O3 Sn1 O7 C34 . . -19.6(10) n
O9 Sn2 O8 C34 . . -15.1(5) n
C43 Sn2 O8 C34 . . -122.8(5) n
C47 Sn2 O8 C34 . . 90.8(5) n
O9 Sn2 O8 C34 2_766 . -13.6(9) n
O3 Sn2 O8 C34 2_766 . 162.1(4) n
C22 Sn1 O9 Sn2 . . 92.8(3) n
C18 Sn1 O9 Sn2 . . -87.7(3) n
O3 Sn1 O9 Sn2 . . -177.4(3) n
O7 Sn1 O9 Sn2 . . 5.5(3) n
C22 Sn1 O9 Sn2 . 2_766 -87.5(2) n
C18 Sn1 O9 Sn2 . 2_766 92.0(2) n
O3 Sn1 O9 Sn2 . 2_766 2.30(16) n
O7 Sn1 O9 Sn2 . 2_766 -174.78(18) n
C43 Sn2 O9 Sn1 . . 84.1(3) n
C47 Sn2 O9 Sn1 . . -84.9(3) n
O9 Sn2 O9 Sn1 2_766 . 179.7(3) n
O8 Sn2 O9 Sn1 . . -0.6(3) n
O3 Sn2 O9 Sn1 2_766 . -176.85(16) n
C43 Sn2 O9 Sn2 . 2_766 -95.59(18) n
C47 Sn2 O9 Sn2 . 2_766 95.35(17) n
O9 Sn2 O9 Sn2 2_766 2_766 0.0 n
O8 Sn2 O9 Sn2 . 2_766 179.67(14) n
O3 Sn2 O9 Sn2 2_766 2_766 3.4(3) n
C8 N1 C1 O1 . . -174.5(5) n
C10' N1 C1 O1 . . -10.7(8) n
C10 N1 C1 O1 . . -9.5(7) n
C8 N1 C1 C2 . . 5.0(5) n
C10' N1 C1 C2 . . 168.8(5) n
C10 N1 C1 C2 . . 169.9(4) n
O1 C1 C2 C7 . . 176.7(5) n
N1 C1 C2 C7 . . -2.7(5) n
O1 C1 C2 C3 . . -1.1(9) n
N1 C1 C2 C3 . . 179.5(5) n
C7 C2 C3 C4 . . -0.9(7) n
C1 C2 C3 C4 . . 176.7(5) n
C2 C3 C4 C5 . . 0.2(8) n
C3 C4 C5 C6 . . 0.6(8) n
C4 C5 C6 C7 . . -0.7(7) n
C3 C2 C7 C6 . . 0.8(7) n
C1 C2 C7 C6 . . -177.2(4) n
C3 C2 C7 C8 . . 177.7(4) n
C1 C2 C7 C8 . . -0.3(5) n
C5 C6 C7 C2 . . 0.0(7) n
C5 C6 C7 C8 . . -176.2(5) n
C1 N1 C8 O2 . . 174.5(5) n
C10' N1 C8 O2 . . 7.4(7) n
C10 N1 C8 O2 . . 17.7(11) n
C1 N1 C8 C7 . . -5.2(5) n
C10' N1 C8 C7 . . -172.3(4) n
C10 N1 C8 C7 . . -162.0(7) n
C2 C7 C8 O2 . . -176.4(5) n
C6 C7 C8 O2 . . 0.2(9) n
C2 C7 C8 N1 . . 3.3(5) n
C6 C7 C8 N1 . . 179.9(5) n
Sn1 O3 C9 O4 . . -6.2(6) n
Sn1 O3 C9 C10 . . -168.0(6) n
Sn1 O3 C9 C10' . . 161.8(4) n
C8 N1 C10 C9 . . 51.0(12) n
C1 N1 C10 C9 . . -106.7(7) n
C10' N1 C10 C9 . . 71.5(8) n
C8 N1 C10 C11 . . -67.3(10) n
C1 N1 C10 C11 . . 135.0(6) n
C10' N1 C10 C11 . . -46.8(8) n
O4 C9 C10 N1 . . 36.1(10) n
O3 C9 C10 N1 . . -161.4(6) n
C10' C9 C10 N1 . . -70.3(8) n
O4 C9 C10 C11 . . 151.0(7) n
O3 C9 C10 C11 . . -46.5(10) n
C10' C9 C10 C11 . . 44.6(9) n
N1 C10 C11 C12 . . -69.4(11) n
C9 C10 C11 C12 . . 174.5(8) n
C8 N1 C10' C9 . . 96.2(6) n
C1 N1 C10' C9 . . -67.4(7) n
C10 N1 C10' C9 . . -69.7(8) n
C8 N1 C10' C11' . . -141.3(5) n
C1 N1 C10' C11' . . 55.2(7) n
C10 N1 C10' C11' . . 52.9(8) n
O4 C9 C10' N1 . . -19.3(8) n
O3 C9 C10' N1 . . 172.7(5) n
C10 C9 C10' N1 . . 70.6(7) n
O4 C9 C10' C11' . . -139.8(6) n
O3 C9 C10' C11' . . 52.2(7) n
C10 C9 C10' C11' . . -49.8(8) n
N1 C10' C11' C12 . . 67.3(7) n
C9 C10' C11' C12 . . -173.6(5) n
C10' C11' C12 C17 . . -105.4(6) n
C10' C11' C12 C13 . . 84.4(8) n
C10' C11' C12 C11 . . 41.8(8) n
C10 C11 C12 C17 . . 4.2(16) n
C10 C11 C12 C13 . . 166.9(8) n
C10 C11 C12 C11' . . -45.7(7) n
C17 C12 C13 C14 . . -0.7(8) n
C11' C12 C13 C14 . . 169.1(6) n
C11 C12 C13 C14 . . -168.1(7) n
C12 C13 C14 C15 . . 1.4(9) n
C13 C14 C15 C16 . . -1.9(10) n
C14 C15 C16 C17 . . 1.7(10) n
C13 C12 C17 C16 . . 0.5(8) n
C11' C12 C17 C16 . . -170.9(5) n
C11 C12 C17 C16 . . 161.2(10) n
C15 C16 C17 C12 . . -1.0(10) n
O9 Sn1 C18 C19 . . 117.1(3) n
C22 Sn1 C18 C19 . . -63.7(4) n
O3 Sn1 C18 C19 . . -162.6(3) n
O7 Sn1 C18 C19 . . 25.3(3) n
Sn1 C18 C19 C20 . . 62.6(5) n
C18 C19 C20 C21 . . 62.6(6) n
O9 Sn1 C22 C23 . . -163.3(3) n
C18 Sn1 C22 C23 . . 17.5(5) n
O3 Sn1 C22 C23 . . 116.4(3) n
O7 Sn1 C22 C23 . . -73.6(3) n
Sn1 C22 C23 C24 . . -172.5(3) n
C22 C23 C24 C25 . . -63.1(6) n
C33 N2 C26 O5 . . 173.6(5) n
C35' N2 C26 O5 . . 3.2(7) n
C35 N2 C26 O5 . . 9.5(10) n
C33 N2 C26 C27 . . -5.9(5) n
C35' N2 C26 C27 . . -176.3(4) n
C35 N2 C26 C27 . . -169.9(6) n
O5 C26 C27 C32 . . -176.2(5) n
N2 C26 C27 C32 . . 3.2(5) n
O5 C26 C27 C28 . . 3.2(9) n
N2 C26 C27 C28 . . -177.4(5) n
C32 C27 C28 C29 . . -0.5(7) n
C26 C27 C28 C29 . . -179.8(4) n
C27 C28 C29 C30 . . 0.2(8) n
C28 C29 C30 C31 . . 0.0(8) n
C29 C30 C31 C32 . . 0.1(8) n
C28 C27 C32 C31 . . 0.5(7) n
C26 C27 C32 C31 . . 180.0(4) n
C28 C27 C32 C33 . . -179.1(4) n
C26 C27 C32 C33 . . 0.4(5) n
C30 C31 C32 C27 . . -0.3(7) n
C30 C31 C32 C33 . . 179.2(5) n
C26 N2 C33 O6 . . -174.1(5) n
C35' N2 C33 O6 . . -7.0(9) n
C35 N2 C33 O6 . . -4.4(7) n
C26 N2 C33 C32 . . 6.1(5) n
C35' N2 C33 C32 . . 173.2(5) n
C35 N2 C33 C32 . . 175.8(4) n
C27 C32 C33 O6 . . 176.3(5) n
C31 C32 C33 O6 . . -3.2(9) n
C27 C32 C33 N2 . . -3.8(5) n
C31 C32 C33 N2 . . 176.6(5) n
Sn1 O7 C34 O8 . . -9.6(8) n
Sn1 O7 C34 C35' . . -178.3(4) n
Sn1 O7 C34 C35 . . 148.4(5) n
Sn2 O8 C34 O7 . . 21.2(8) n
Sn2 O8 C34 C35' . . -169.8(4) n
Sn2 O8 C34 C35 . . -136.9(5) n
C33 N2 C35 C34 . . -108.3(6) n
C26 N2 C35 C34 . . 56.4(10) n
C35' N2 C35 C34 . . 68.2(8) n
C33 N2 C35 C36 . . 131.9(6) n
C26 N2 C35 C36 . . -63.5(9) n
C35' N2 C35 C36 . . -51.7(7) n
O7 C34 C35 N2 . . 34.3(8) n
O8 C34 C35 N2 . . -165.6(5) n
C35' C34 C35 N2 . . -68.2(7) n
O7 C34 C35 C36 . . 150.0(6) n
O8 C34 C35 C36 . . -49.9(9) n
C35' C34 C35 C36 . . 47.5(8) n
N2 C35 C36 C37 . . -63.3(9) n
C34 C35 C36 C37 . . 179.5(6) n
C33 N2 C35' C34 . . -63.9(8) n
C26 N2 C35' C34 . . 103.2(5) n
C35 N2 C35' C34 . . -68.8(7) n
C33 N2 C35' C36' . . 57.2(8) n
C26 N2 C35' C36' . . -135.6(5) n
C35 N2 C35' C36' . . 52.3(8) n
O7 C34 C35' N2 . . -24.8(8) n
O8 C34 C35' N2 . . 165.5(5) n
C35 C34 C35' N2 . . 68.4(7) n
O7 C34 C35' C36' . . -145.1(6) n
O8 C34 C35' C36' . . 45.2(8) n
C35 C34 C35' C36' . . -51.9(8) n
N2 C35' C36' C37 . . 56.4(8) n
C34 C35' C36' C37 . . 175.9(5) n
C35 C36 C37 C42 . . 154.9(7) n
C35 C36 C37 C38 . . -10.9(13) n
C35 C36 C37 C36' . . -53.9(9) n
C35' C36' C37 C42 . . 84.4(8) n
C35' C36' C37 C38 . . -101.1(7) n
C35' C36' C37 C36 . . 47.5(9) n
C42 C37 C38 C39 . . -0.4(7) n
C36 C37 C38 C39 . . 164.2(8) n
C36' C37 C38 C39 . . -175.7(5) n
C37 C38 C39 C40 . . -0.7(7) n
C38 C39 C40 C41 . . 1.5(7) n
C39 C40 C41 C42 . . -1.0(7) n
C38 C37 C42 C41 . . 0.9(7) n
C36 C37 C42 C41 . . -167.9(6) n
C36' C37 C42 C41 . . 175.2(5) n
C40 C41 C42 C37 . . -0.2(8) n
O9 Sn2 C43 C44' . . -48.3(8) n
C47 Sn2 C43 C44' . . 113.3(8) n
O9 Sn2 C43 C44' 2_766 . -127.3(8) n
O8 Sn2 C43 C44' . . 41.1(8) n
O3 Sn2 C43 C44' 2_766 . 168.2(8) n
O9 Sn2 C43 C44 . . -20.8(4) n
C47 Sn2 C43 C44 . . 140.8(4) n
O9 Sn2 C43 C44 2_766 . -99.9(3) n
O8 Sn2 C43 C44 . . 68.6(3) n
O3 Sn2 C43 C44 2_766 . -164.3(4) n
C44' C43 C44 C45 . . -37.0(9) n
Sn2 C43 C44 C45 . . 176.1(4) n
C43 C44 C45 C46 . . -178.0(5) n
C44 C43 C44' C45' . . 36.6(8) n
Sn2 C43 C44' C45' . . 84.2(12) n
C43 C44' C45' C46 . . -177.5(9) n
C44 C45 C46 C45' . . 36.4(10) n
C44' C45' C46 C45 . . -36.7(9) n
O9 Sn2 C47 C48 . . 18.6(4) n
C43 Sn2 C47 C48 . . -143.2(3) n
O9 Sn2 C47 C48 2_766 . 97.3(3) n
O8 Sn2 C47 C48 . . -70.9(3) n
O3 Sn2 C47 C48 2_766 . 161.2(4) n
Sn2 C47 C48 C49 . . 175.7(3) n
C47 C48 C49 C50 . . -73.9(5) n
